data_7111262
loop_
_publ_author_name
'Purse, Byron W.'
'Shivanyuk, Alexander'
'Rebek, Julius'

_publ_section_title
;
 Resorcin[6]arene as a building block for tubular crystalline state
 architectures
;
_journal_issue 22
_journal_name_full 'Chemical Communications'
_journal_page_first 2612
_journal_paper_doi 10.1039/b208189j
_journal_year 2002
_chemical_formula_sum 'C72 H96 O18'
_chemical_formula_weight 1249.49
_chemical_name_systematic
;
?
;
_space_group_IT_number 148
_symmetry_cell_setting hexagonal
_symmetry_space_group_name_Hall '-R 3'
_symmetry_space_group_name_H-M 'R -3 :H'
_atom_sites_solution_hydrogens geom
_atom_sites_solution_primary direct
_atom_sites_solution_secondary difmap
_audit_creation_method SHELXL-97
_cell_angle_alpha 90.00
_cell_angle_beta 90.00
_cell_angle_gamma 120.00
_cell_formula_units_Z 3
_cell_length_a 24.7866(17)
_cell_length_b 24.7866(17)
_cell_length_c 9.7751(9)
_cell_measurement_temperature 293(2)
_cell_volume 5201.0(7)
_computing_structure_refinement 'SHELXL-97 (Sheldrick, 1997)'
_diffrn_ambient_temperature 293(2)
_diffrn_measured_fraction_theta_full 0.998
_diffrn_measured_fraction_theta_max 0.998
_diffrn_radiation_monochromator graphite
_diffrn_radiation_source 'fine-focus sealed tube'
_diffrn_radiation_type MoK\a
_diffrn_radiation_wavelength 0.71073
_diffrn_reflns_av_R_equivalents 0.0376
_diffrn_reflns_av_sigmaI/netI 0.0281
_diffrn_reflns_limit_h_max 32
_diffrn_reflns_limit_h_min -32
_diffrn_reflns_limit_k_max 32
_diffrn_reflns_limit_k_min -32
_diffrn_reflns_limit_l_max 12
_diffrn_reflns_limit_l_min -12
_diffrn_reflns_number 16107
_diffrn_reflns_theta_full 28.02
_diffrn_reflns_theta_max 28.02
_diffrn_reflns_theta_min 1.64
_exptl_absorpt_coefficient_mu 0.085
_exptl_crystal_density_diffrn 1.197
_exptl_crystal_density_method 'not measured'
_exptl_crystal_F_000 2016
_refine_diff_density_max 0.403
_refine_diff_density_min -0.201
_refine_diff_density_rms 0.050
_refine_ls_extinction_method none
_refine_ls_goodness_of_fit_ref 1.045
_refine_ls_hydrogen_treatment mixed
_refine_ls_matrix_type full
_refine_ls_number_parameters 145
_refine_ls_number_reflns 2796
_refine_ls_number_restraints 0
_refine_ls_restrained_S_all 1.045
_refine_ls_R_factor_all 0.0579
_refine_ls_R_factor_gt 0.0479
_refine_ls_shift/su_max 0.001
_refine_ls_shift/su_mean 0.000
_refine_ls_structure_factor_coef Fsqd
_refine_ls_weighting_details 'calc w=1/[\s^2^(Fo^2^)+(0.0679P)^2^+4.2186P] where P=(Fo^2^+2Fc^2^)/3'
_refine_ls_weighting_scheme calc
_refine_ls_wR_factor_gt 0.1194
_refine_ls_wR_factor_ref 0.1266
_reflns_number_gt 2338
_reflns_number_total 2796
_reflns_threshold_expression >2sigma(I)
_cod_data_source_file b208189jsup1.cif
_cod_data_source_block asbp3
_cod_original_sg_symbol_H-M R-3
_cod_database_code 7111262

loop_
_symmetry_equiv_pos_as_xyz
'x, y, z'
'-y, x-y, z'
'-x+y, -x, z'
'x+2/3, y+1/3, z+1/3'
'-y+2/3, x-y+1/3, z+1/3'
'-x+y+2/3, -x+1/3, z+1/3'
'x+1/3, y+2/3, z+2/3'
'-y+1/3, x-y+2/3, z+2/3'
'-x+y+1/3, -x+2/3, z+2/3'
'-x, -y, -z'
'y, -x+y, -z'
'x-y, x, -z'
'-x+2/3, -y+1/3, -z+1/3'
'y+2/3, -x+y+1/3, -z+1/3'
'x-y+2/3, x+1/3, -z+1/3'
'-x+1/3, -y+2/3, -z+2/3'
'y+1/3, -x+y+2/3, -z+2/3'
'x-y+1/3, x+2/3, -z+2/3'

loop_
_atom_site_label
_atom_site_type_symbol
_atom_site_fract_x
_atom_site_fract_y
_atom_site_fract_z
_atom_site_U_iso_or_equiv
_atom_site_adp_type
_atom_site_occupancy
_atom_site_symmetry_multiplicity
_atom_site_calc_flag
_atom_site_refinement_flags
C1 C 0.81286(5) 0.29975(5) 0.23079(12) 0.0144(2) Uani 1 1 d .
C2 C 0.87400(6) 0.31925(5) 0.19253(12) 0.0158(3) Uani 1 1 d .
C3 C 0.92399(5) 0.36782(6) 0.26129(13) 0.0186(3) Uani 1 1 d .
H3 H 0.9646 0.3788 0.2380 0.022 Uiso 1 1 calc .
C4 C 0.91320(6) 0.39979(6) 0.36440(13) 0.0176(3) Uani 1 1 d .
C5 C 0.85238(5) 0.38313(5) 0.40301(12) 0.0145(2) Uani 1 1 d .
C6 C 0.80402(5) 0.33248(5) 0.33666(12) 0.0144(2) Uani 1 1 d .
H6 H 0.7634 0.3196 0.3642 0.017 Uiso 1 1 calc .
C7 C 0.75638(5) 0.24699(5) 0.15935(12) 0.0152(3) Uani 1 1 d .
C7A C 0.72108(6) 0.27246(6) 0.07782(13) 0.0208(3) Uani 1 1 d .
H7A1 H 0.6847 0.2381 0.0355 0.025 Uiso 1 1 calc R
H7A2 H 0.7068 0.2933 0.1398 0.025 Uiso 1 1 calc R
C7B C 0.76171(7) 0.31806(7) -0.03252(14) 0.0298(3) Uani 1 1 d .
H7B1 H 0.7973 0.3526 0.0092 0.045 Uiso 1 1 calc R
H7B2 H 0.7381 0.3329 -0.0814 0.045 Uiso 1 1 calc R
H7B3 H 0.7754 0.2974 -0.0949 0.045 Uiso 1 1 calc R
C8 C 0.95139(12) 0.41025(12) -0.2051(2) 0.0673(6) Uani 1 1 d .
H8A H 0.9155 0.3702 -0.1878 0.101 Uiso 1 1 calc R
H8B H 0.9658 0.4114 -0.2968 0.101 Uiso 1 1 calc R
H8C H 0.9404 0.4421 -0.1942 0.101 Uiso 1 1 calc R
C9 C 1.00159(8) 0.42122(7) -0.10678(16) 0.0334(4) Uani 1 1 d .
C10 C 1.06083(9) 0.48227(8) -0.1133(2) 0.0476(5) Uani 1 1 d .
H10A H 1.0877 0.4848 -0.0397 0.071 Uiso 1 1 calc R
H10B H 1.0518 0.5155 -0.1052 0.071 Uiso 1 1 calc R
H10C H 1.0811 0.4857 -0.1991 0.071 Uiso 1 1 calc R
O1 O 0.88501(4) 0.29055(4) 0.08327(9) 0.0199(2) Uani 1 1 d .
H1 H 0.9188 0.3147 0.0488 0.030 Uiso 1 1 calc R
O2 O 0.96010(4) 0.44980(4) 0.42982(11) 0.0265(2) Uani 1 1 d .
H2 H 0.9930 0.4501 0.4178 0.040 Uiso 1 1 calc R
O3 O 0.99488(5) 0.38199(5) -0.02319(12) 0.0373(3) Uani 1 1 d .
H1X H 0.7717(7) 0.2279(7) 0.0944(15) 0.019(4) Uiso 1 1 d .

loop_
_atom_site_aniso_label
_atom_site_aniso_U_11
_atom_site_aniso_U_22
_atom_site_aniso_U_33
_atom_site_aniso_U_23
_atom_site_aniso_U_13
_atom_site_aniso_U_12
C1 0.0154(6) 0.0117(5) 0.0159(5) 0.0023(4) 0.0003(4) 0.0066(4)
C2 0.0182(6) 0.0130(5) 0.0172(6) 0.0019(4) 0.0029(4) 0.0086(5)
C3 0.0125(5) 0.0190(6) 0.0245(6) -0.0002(5) 0.0018(4) 0.0081(5)
C4 0.0154(6) 0.0146(6) 0.0217(6) -0.0017(4) -0.0026(4) 0.0065(5)
C5 0.0162(6) 0.0132(5) 0.0162(5) 0.0015(4) -0.0002(4) 0.0090(5)
C6 0.0135(5) 0.0138(5) 0.0170(6) 0.0024(4) 0.0008(4) 0.0076(4)
C7 0.0149(5) 0.0140(5) 0.0157(6) 0.0002(4) 0.0015(4) 0.0063(5)
C7A 0.0203(6) 0.0194(6) 0.0201(6) 0.0013(5) -0.0041(5) 0.0079(5)
C7B 0.0311(8) 0.0272(7) 0.0240(7) 0.0073(5) -0.0041(6) 0.0093(6)
C8 0.0794(16) 0.0625(14) 0.0536(13) -0.0003(11) -0.0194(11) 0.0307(13)
C9 0.0399(9) 0.0356(8) 0.0281(7) 0.0037(6) 0.0141(6) 0.0215(7)
C10 0.0428(10) 0.0385(9) 0.0597(12) 0.0185(8) 0.0234(9) 0.0189(8)
O1 0.0180(4) 0.0165(4) 0.0228(5) -0.0021(3) 0.0066(3) 0.0068(4)
O2 0.0133(4) 0.0247(5) 0.0382(6) -0.0149(4) -0.0045(4) 0.0072(4)
O3 0.0340(6) 0.0344(6) 0.0373(6) 0.0119(5) 0.0141(5) 0.0125(5)

loop_
_atom_type_symbol
_atom_type_description
_atom_type_scat_dispersion_real
_atom_type_scat_dispersion_imag
_atom_type_scat_source
C C 0.0033 0.0016 'International Tables Vol C Tables 4.2.6.8 and 6.1.1.4'
H H 0.0000 0.0000 'International Tables Vol C Tables 4.2.6.8 and 6.1.1.4'
O O 0.0106 0.0060 'International Tables Vol C Tables 4.2.6.8 and 6.1.1.4'

loop_
_geom_angle_atom_site_label_1
_geom_angle_atom_site_label_2
_geom_angle_atom_site_label_3
_geom_angle
_geom_angle_site_symmetry_1
_geom_angle_site_symmetry_3
C2 C1 C6 117.17(11) . .
C2 C1 C7 123.22(10) . .
C6 C1 C7 119.56(10) . .
O1 C2 C1 119.28(10) . .
O1 C2 C3 119.82(10) . .
C1 C2 C3 120.89(11) . .
C4 C3 C2 120.08(11) . .
O2 C4 C3 122.68(11) . .
O2 C4 C5 116.39(11) . .
C3 C4 C5 120.89(11) . .
C6 C5 C4 117.11(11) . .
C6 C5 C7 123.78(10) . 18_545
C4 C5 C7 119.01(10) . 18_545
C5 C6 C1 123.74(11) . .
C5 C7 C1 109.47(9) 17 .
C5 C7 C7A 113.97(10) 17 .
C1 C7 C7A 110.66(10) . .
C7B C7A C7 111.84(11) . .
O3 C9 C8 121.40(17) . .
O3 C9 C10 120.73(16) . .
C8 C9 C10 117.87(17) . .

loop_
_geom_bond_atom_site_label_1
_geom_bond_atom_site_label_2
_geom_bond_distance
_geom_bond_site_symmetry_2
C1 C2 1.3919(16) .
C1 C6 1.3982(16) .
C1 C7 1.5254(16) .
C2 O1 1.3839(14) .
C2 C3 1.3946(17) .
C3 C4 1.3881(17) .
C4 O2 1.3624(15) .
C4 C5 1.4012(16) .
C5 C6 1.3888(16) .
C5 C7 1.5206(16) 18_545
C7 C5 1.5207(16) 17
C7 C7A 1.5337(17) .
C7A C7B 1.5222(18) .
C8 C9 1.486(3) .
C9 O3 1.2163(19) .
C9 C10 1.493(2) .
